data_7245065
loop_
_publ_author_name
'Sperlich, Eric'
'Kelling, Alexandra'
'Kwesiga, George'
'Schmidt, Bernd'

_publ_section_title
;
 Intermolecular interactions in the solid-state structures of isoflavones:
 the relationship between supramolecular structure, torsion angle, and
 macroscopic properties
;
_journal_name_full CrystEngComm
_journal_paper_doi 10.1039/D2CE00169A
_journal_year 2022
_chemical_formula_moiety 'C21 H20 O5'
_chemical_formula_sum 'C21 H20 O5'
_chemical_formula_weight 352.37
_chemical_melting_point 480
_chemical_name_systematic
;
 3-(3-allyl-4-methoxyphenyl)-7-(methoxymethoxy)-4H-chromen-4-one
;
_space_group_crystal_system orthorhombic
_space_group_IT_number 33
_space_group_name_Hall 'P 2c -2n'
_space_group_name_H-M_alt 'P n a 21'
_atom_sites_solution_hydrogens geom
_atom_sites_solution_primary direct
_atom_sites_solution_secondary difmap
_audit_creation_method SHELXL-2014/7
_audit_update_record
;
2021-11-12 deposited with the CCDC.	2022-06-13 downloaded from the CCDC.
;
_cell_angle_alpha 90
_cell_angle_beta 90
_cell_angle_gamma 90
_cell_formula_units_Z 4
_cell_length_a 17.9139(2)
_cell_length_b 14.6001(4)
_cell_length_c 6.6911(7)
_cell_measurement_reflns_used 41826
_cell_measurement_temperature 210(2)
_cell_measurement_theta_max 36.07
_cell_measurement_theta_min 2.79
_cell_volume 1750.02(19)
_computing_cell_refinement
;
X-Area Recipe 1.33.0.0 (STOE, 2015)
;
_computing_data_collection
;
X-Area Pilatus3_SV 1.31.153.0 (STOE, 2018)
;
_computing_data_reduction
;
X-Area Integrate 1.74.2.0 (STOE, 2018)
X-Area LANA 1.75.3.0 (STOE, 2018)
;
_computing_molecular_graphics 'Diamond (Blankenburg, 2020)'
_computing_publication_material
;
STOE & Cie GmbH, X-Area, software package for collecting single-crystal or
multi-domain crystal data on STOE area-detector diffractometers, for image 
processing, for the correction and scaling of reflection intensities and 
for outlier rejection, version 1.86, Darmstadt 2018
;
_computing_structure_refinement 'SHELXL-2014/7 (Sheldrick, 2014)'
_computing_structure_solution 'SHELXSL-2013/1 (Sheldrick, 2013)'
_diffrn_ambient_temperature 210
_diffrn_detector Pilatus200K
_diffrn_detector_area_resol_mean 5.81
_diffrn_detector_type 'DECTRIS PILATUS 200K'
_diffrn_measured_fraction_theta_full 0.995
_diffrn_measured_fraction_theta_max 0.997
_diffrn_measurement_details ' 3214 frames, detector distance = 60 mm'
_diffrn_measurement_device 'Eulerian 4-circle diffractometer'
_diffrn_measurement_device_type 'STOE STADIVARI'
_diffrn_measurement_method 'rotation method, \w scans'
_diffrn_radiation_collimation '0.3 mm diameter'
_diffrn_radiation_monochromator 'graded multilayer mirror'
_diffrn_radiation_polarisn_norm 0
_diffrn_radiation_source 'Genix Microfocus'
_diffrn_radiation_type 'Mo K\a'
_diffrn_radiation_wavelength 0.71073
_diffrn_reflns_av_R_equivalents 0.0504
_diffrn_reflns_av_unetI/netI 0.0290
_diffrn_reflns_Laue_measured_fraction_full 0.995
_diffrn_reflns_Laue_measured_fraction_max 0.997
_diffrn_reflns_limit_h_max 27
_diffrn_reflns_limit_h_min -27
_diffrn_reflns_limit_k_max 22
_diffrn_reflns_limit_k_min -22
_diffrn_reflns_limit_l_max 10
_diffrn_reflns_limit_l_min -10
_diffrn_reflns_number 58225
_diffrn_reflns_point_group_measured_fraction_full 0.995
_diffrn_reflns_point_group_measured_fraction_max 0.989
_diffrn_reflns_theta_full 25.242
_diffrn_reflns_theta_max 33.142
_diffrn_reflns_theta_min 3.013
_diffrn_source_current 1.000
_diffrn_source_power 0.050
_diffrn_source_voltage 50
_exptl_absorpt_coefficient_mu 0.095
_exptl_absorpt_correction_T_max 0.9755
_exptl_absorpt_correction_T_min 0.0186
_exptl_absorpt_correction_type sphere
_exptl_absorpt_process_details
;
STOE LANA, absorption correction by scaling of reflection intensities.
J. Koziskova, F. Hahn, J. Richter, J. Kozisek, "Comparison of different
absorption corrections on the model structure of tetrakis(\m~2~-acetato)-
diaqua-di-copper(II)", Acta Chimica Slovaca, vol. 9, no. 2, 2016, pp. 136 - 140.
Afterwards a spherical absorption correction was performed within STOE LANA.
;
_exptl_crystal_colour colorless
_exptl_crystal_density_diffrn 1.337
_exptl_crystal_density_method 'not measured'
_exptl_crystal_description 'long prism'
_exptl_crystal_F_000 744
_exptl_crystal_size_max 0.850
_exptl_crystal_size_mid 0.210
_exptl_crystal_size_min 0.100
_exptl_crystal_size_rad 0.1622
_refine_diff_density_max 0.334
_refine_diff_density_min -0.141
_refine_diff_density_rms 0.041
_refine_ls_abs_structure_details
;
 Flack x determined using 2060 quotients [(I+)-(I-)]/[(I+)+(I-)]
 (Parsons, Flack and Wagner, Acta Cryst. B69 (2013) 249-259).
;
_refine_ls_extinction_method none
_refine_ls_goodness_of_fit_ref 1.039
_refine_ls_hydrogen_treatment constr
_refine_ls_matrix_type full
_refine_ls_number_parameters 237
_refine_ls_number_reflns 6617
_refine_ls_number_restraints 1
_refine_ls_restrained_S_all 1.039
_refine_ls_R_factor_all 0.0584
_refine_ls_R_factor_gt 0.0427
_refine_ls_shift/su_max 0.000
_refine_ls_shift/su_mean 0.000
_refine_ls_structure_factor_coef Fsqd
_refine_ls_weighting_details 'w=1/[\s^2^(Fo^2^)+(0.0705P)^2^+0.0236P] where P=(Fo^2^+2Fc^2^)/3'
_refine_ls_weighting_scheme calc
_refine_ls_wR_factor_gt 0.1062
_refine_ls_wR_factor_ref 0.1137
_reflns_Friedel_coverage 0.849
_reflns_Friedel_fraction_full 0.996
_reflns_Friedel_fraction_max 0.980
_reflns_number_gt 5353
_reflns_number_total 6617
_reflns_threshold_expression 'I > 2\s(I)'
_cod_data_source_file d2ce00169a2.cif
_cod_data_source_block GK-13
_cod_database_code 7245065
_shelx_space_group_comment
;
The symmetry employed for this shelxl refinement is uniquely defined
by the following loop, which should always be used as a source of
symmetry information in preference to the above space-group names.
They are only intended as comments.
;

loop_
_space_group_symop_operation_xyz
'x, y, z'
'-x, -y, z+1/2'
'-x+1/2, y+1/2, z+1/2'
'x+1/2, -y+1/2, z'

loop_
_atom_site_label
_atom_site_type_symbol
_atom_site_fract_x
_atom_site_fract_y
_atom_site_fract_z
_atom_site_U_iso_or_equiv
_atom_site_adp_type
_atom_site_occupancy
_atom_site_site_symmetry_order
_atom_site_calc_flag
_atom_site_refinement_flags_posn
_atom_site_refinement_flags_adp
_atom_site_refinement_flags_occupancy
_atom_site_disorder_assembly
_atom_site_disorder_group
O1 O 0.32592(7) -0.17194(8) 0.8025(2) 0.0347(3) Uani 1 1 d . . . . .
O2 O 0.44939(7) 0.09234(8) 1.05662(18) 0.0294(3) Uani 1 1 d . . . . .
O3 O 0.45675(8) 0.20871(9) 0.5009(2) 0.0371(3) Uani 1 1 d . . . . .
O4 O 0.64884(8) 0.54848(8) 0.7890(2) 0.0378(3) Uani 1 1 d . . . . .
O5 O 0.30045(8) -0.18478(9) 1.1466(2) 0.0372(3) Uani 1 1 d . . . . .
C1 C 0.35616(10) -0.05132(12) 0.5872(3) 0.0313(4) Uani 1 1 d . . . . .
H1 H 0.333719 -0.084356 0.482650 0.038 Uiso 1 1 calc R U . . .
C2 C 0.35754(8) -0.08775(11) 0.7819(3) 0.0276(3) Uani 1 1 d . . . . .
C3 C 0.39008(8) -0.03953(11) 0.9377(3) 0.0267(3) Uani 1 1 d . . . . .
H3 H 0.391585 -0.063944 1.067610 0.032 Uiso 1 1 calc R U . . .
C4 C 0.42056(8) 0.04636(10) 0.8959(3) 0.0249(3) Uani 1 1 d . . . . .
C5 C 0.42045(8) 0.08424(11) 0.7057(2) 0.0245(3) Uani 1 1 d . . . . .
C6 C 0.38787(9) 0.03301(12) 0.5505(3) 0.0300(3) Uani 1 1 d . . . . .
H6 H 0.387734 0.056655 0.419862 0.036 Uiso 1 1 calc R U . . .
C7 C 0.48050(9) 0.17565(11) 1.0253(3) 0.0282(3) Uani 1 1 d . . . . .
H7 H 0.500130 0.206298 1.137136 0.034 Uiso 1 1 calc R U . . .
C8 C 0.48569(8) 0.21841(10) 0.8466(2) 0.0249(3) Uani 1 1 d . . . . .
C9 C 0.45432(8) 0.17426(11) 0.6688(3) 0.0253(3) Uani 1 1 d . . . . .
C10 C 0.52566(8) 0.30724(10) 0.8308(2) 0.0248(3) Uani 1 1 d . . . . .
C11 C 0.49592(8) 0.38129(12) 0.7280(3) 0.0286(3) Uani 1 1 d . . . . .
H11 H 0.448846 0.375794 0.667034 0.034 Uiso 1 1 calc R U . . .
C12 C 0.53490(9) 0.46375(11) 0.7137(3) 0.0295(3) Uani 1 1 d . . . . .
H12 H 0.513641 0.513986 0.646758 0.035 Uiso 1 1 calc R U . . .
C13 C 0.60540(9) 0.47118(11) 0.7991(3) 0.0281(3) Uani 1 1 d . . . . .
C14 C 0.63832(9) 0.39654(11) 0.8969(3) 0.0272(3) Uani 1 1 d . . . . .
C15 C 0.59685(8) 0.31664(10) 0.9146(3) 0.0262(3) Uani 1 1 d . . . . .
H15 H 0.617335 0.267017 0.985303 0.031 Uiso 1 1 calc R U . . .
C16 C 0.61793(14) 0.62701(13) 0.6924(4) 0.0460(5) Uani 1 1 d . . . . .
H16A H 0.652736 0.677711 0.702112 0.069 Uiso 1 1 calc R U . . .
H16B H 0.571317 0.643574 0.756691 0.069 Uiso 1 1 calc R U . . .
H16C H 0.608756 0.613084 0.552806 0.069 Uiso 1 1 calc R U . . .
C17 C 0.33926(11) -0.22074(11) 0.9856(3) 0.0355(4) Uani 1 1 d . . . . .
H17A H 0.324767 -0.284933 0.967605 0.043 Uiso 1 1 calc R U . . .
H17B H 0.392814 -0.219276 1.015374 0.043 Uiso 1 1 calc R U . . .
C18 C 0.22206(12) -0.20189(16) 1.1407(4) 0.0492(5) Uani 1 1 d . . . . .
H18A H 0.201102 -0.193403 1.273115 0.074 Uiso 1 1 calc R U . . .
H18B H 0.213226 -0.264272 1.096831 0.074 Uiso 1 1 calc R U . . .
H18C H 0.198567 -0.159623 1.048253 0.074 Uiso 1 1 calc R U . . .
C19 C 0.71763(9) 0.40113(13) 0.9719(3) 0.0346(4) Uani 1 1 d . . . . .
H19A H 0.738261 0.338966 0.971118 0.042 Uiso 1 1 calc R U . . .
H19B H 0.746866 0.437603 0.877063 0.042 Uiso 1 1 calc R U . . .
C20 C 0.72846(11) 0.44052(14) 1.1757(3) 0.0416(4) Uani 1 1 d . . . . .
H20 H 0.778065 0.451574 1.214596 0.050 Uiso 1 1 calc R U . . .
C21 C 0.67712(13) 0.46134(15) 1.3058(4) 0.0475(5) Uani 1 1 d . . . . .
H21A H 0.626521 0.451767 1.275022 0.057 Uiso 1 1 calc R U . . .
H21B H 0.690673 0.485951 1.430411 0.057 Uiso 1 1 calc R U . . .

loop_
_atom_site_aniso_label
_atom_site_aniso_U_11
_atom_site_aniso_U_22
_atom_site_aniso_U_33
_atom_site_aniso_U_23
_atom_site_aniso_U_13
_atom_site_aniso_U_12
O1 0.0439(7) 0.0281(6) 0.0322(7) -0.0012(5) -0.0037(6) -0.0064(5)
O2 0.0390(6) 0.0299(5) 0.0194(6) 0.0007(4) -0.0031(5) -0.0066(5)
O3 0.0505(7) 0.0382(6) 0.0225(6) 0.0044(5) -0.0035(5) -0.0100(5)
O4 0.0469(7) 0.0304(6) 0.0362(7) 0.0035(6) -0.0085(6) -0.0114(5)
O5 0.0403(7) 0.0374(6) 0.0340(8) 0.0024(6) -0.0035(6) -0.0027(5)
C1 0.0347(8) 0.0326(8) 0.0268(9) -0.0046(6) -0.0057(6) -0.0036(6)
C2 0.0268(7) 0.0265(7) 0.0295(8) -0.0026(6) -0.0003(6) 0.0004(5)
C3 0.0292(7) 0.0278(7) 0.0230(8) 0.0007(6) -0.0007(5) 0.0005(5)
C4 0.0242(6) 0.0295(7) 0.0209(7) -0.0010(6) -0.0013(5) 0.0007(5)
C5 0.0240(6) 0.0284(7) 0.0210(7) -0.0006(6) -0.0013(5) -0.0005(5)
C6 0.0356(8) 0.0331(8) 0.0212(8) 0.0001(6) -0.0045(6) -0.0025(6)
C7 0.0334(7) 0.0301(7) 0.0210(8) -0.0010(6) -0.0023(6) -0.0037(6)
C8 0.0256(6) 0.0269(7) 0.0221(8) -0.0002(5) -0.0006(5) -0.0012(5)
C9 0.0256(6) 0.0291(7) 0.0211(7) -0.0008(6) -0.0006(5) 0.0001(5)
C10 0.0268(6) 0.0276(7) 0.0201(7) -0.0019(6) 0.0003(5) -0.0009(5)
C11 0.0272(6) 0.0330(8) 0.0254(8) 0.0004(6) -0.0034(6) 0.0001(6)
C12 0.0339(7) 0.0283(7) 0.0263(8) 0.0030(6) -0.0024(6) 0.0021(6)
C13 0.0346(7) 0.0275(7) 0.0223(7) -0.0013(6) 0.0001(6) -0.0055(6)
C14 0.0276(6) 0.0305(7) 0.0233(8) -0.0032(6) -0.0010(5) -0.0004(5)
C15 0.0275(6) 0.0275(7) 0.0235(8) -0.0007(6) -0.0016(5) 0.0014(5)
C16 0.0692(13) 0.0301(9) 0.0387(12) 0.0047(8) -0.0085(10) -0.0086(8)
C17 0.0413(8) 0.0269(7) 0.0382(10) 0.0026(7) -0.0012(8) 0.0011(6)
C18 0.0405(10) 0.0551(12) 0.0519(14) 0.0118(11) 0.0026(10) -0.0013(8)
C19 0.0284(7) 0.0399(9) 0.0354(10) -0.0027(8) -0.0028(7) -0.0030(6)
C20 0.0369(9) 0.0528(11) 0.0351(11) -0.0006(9) -0.0069(8) -0.0140(8)
C21 0.0538(12) 0.0544(12) 0.0344(11) -0.0054(10) -0.0042(9) -0.0019(9)

loop_
_atom_type_symbol
_atom_type_description
_atom_type_scat_dispersion_real
_atom_type_scat_dispersion_imag
_atom_type_scat_source
C C 0.0033 0.0016 'International Tables Vol C Tables 4.2.6.8 and 6.1.1.4'
H H 0.0000 0.0000 'International Tables Vol C Tables 4.2.6.8 and 6.1.1.4'
O O 0.0106 0.0060 'International Tables Vol C Tables 4.2.6.8 and 6.1.1.4'

loop_
_geom_angle_atom_site_label_1
_geom_angle_atom_site_label_2
_geom_angle_atom_site_label_3
_geom_angle
_geom_angle_site_symmetry_1
_geom_angle_site_symmetry_3
_geom_angle_publ_flag
C2 O1 C17 117.69(14) . . ?
C7 O2 C4 118.30(13) . . ?
C13 O4 C16 117.57(15) . . ?
C17 O5 C18 113.96(17) . . ?
C6 C1 C2 119.68(16) . . ?
C6 C1 H1 120.2 . . ?
C2 C1 H1 120.2 . . ?
O1 C2 C3 123.93(17) . . ?
O1 C2 C1 115.32(15) . . ?
C3 C2 C1 120.75(15) . . ?
C2 C3 C4 118.04(15) . . ?
C2 C3 H3 121.0 . . ?
C4 C3 H3 121.0 . . ?
O2 C4 C5 121.71(13) . . ?
O2 C4 C3 115.50(14) . . ?
C5 C4 C3 122.77(14) . . ?
C4 C5 C6 117.76(14) . . ?
C4 C5 C9 120.69(14) . . ?
C6 C5 C9 121.55(15) . . ?
C1 C6 C5 120.98(16) . . ?
C1 C6 H6 119.5 . . ?
C5 C6 H6 119.5 . . ?
C8 C7 O2 125.43(15) . . ?
C8 C7 H7 117.3 . . ?
O2 C7 H7 117.3 . . ?
C7 C8 C9 119.25(14) . . ?
C7 C8 C10 119.95(14) . . ?
C9 C8 C10 120.76(14) . . ?
O3 C9 C8 123.19(14) . . ?
O3 C9 C5 122.23(15) . . ?
C8 C9 C5 114.57(14) . . ?
C11 C10 C15 118.15(14) . . ?
C11 C10 C8 122.03(14) . . ?
C15 C10 C8 119.77(14) . . ?
C10 C11 C12 120.93(14) . . ?
C10 C11 H11 119.5 . . ?
C12 C11 H11 119.5 . . ?
C13 C12 C11 119.59(15) . . ?
C13 C12 H12 120.2 . . ?
C11 C12 H12 120.2 . . ?
O4 C13 C12 123.97(15) . . ?
O4 C13 C14 115.09(14) . . ?
C12 C13 C14 120.90(14) . . ?
C15 C14 C13 117.91(14) . . ?
C15 C14 C19 120.88(15) . . ?
C13 C14 C19 121.14(14) . . ?
C14 C15 C10 122.42(14) . . ?
C14 C15 H15 118.8 . . ?
C10 C15 H15 118.8 . . ?
O4 C16 H16A 109.5 . . ?
O4 C16 H16B 109.5 . . ?
H16A C16 H16B 109.5 . . ?
O4 C16 H16C 109.5 . . ?
H16A C16 H16C 109.5 . . ?
H16B C16 H16C 109.5 . . ?
O5 C17 O1 113.06(14) . . ?
O5 C17 H17A 109.0 . . ?
O1 C17 H17A 109.0 . . ?
O5 C17 H17B 109.0 . . ?
O1 C17 H17B 109.0 . . ?
H17A C17 H17B 107.8 . . ?
O5 C18 H18A 109.5 . . ?
O5 C18 H18B 109.5 . . ?
H18A C18 H18B 109.5 . . ?
O5 C18 H18C 109.5 . . ?
H18A C18 H18C 109.5 . . ?
H18B C18 H18C 109.5 . . ?
C20 C19 C14 116.32(16) . . ?
C20 C19 H19A 108.2 . . ?
C14 C19 H19A 108.2 . . ?
C20 C19 H19B 108.2 . . ?
C14 C19 H19B 108.2 . . ?
H19A C19 H19B 107.4 . . ?
C21 C20 C19 127.50(19) . . ?
C21 C20 H20 116.2 . . ?
C19 C20 H20 116.2 . . ?
C20 C21 H21A 120.0 . . ?
C20 C21 H21B 120.0 . . ?
H21A C21 H21B 120.0 . . ?

loop_
_geom_bond_atom_site_label_1
_geom_bond_atom_site_label_2
_geom_bond_distance
_geom_bond_site_symmetry_2
_geom_bond_publ_flag
O1 C2 1.3603(19) . ?
O1 C17 1.438(2) . ?
O2 C7 1.354(2) . ?
O2 C4 1.369(2) . ?
O3 C9 1.232(2) . ?
O4 C13 1.3725(18) . ?
O4 C16 1.428(2) . ?
O5 C17 1.386(3) . ?
O5 C18 1.427(3) . ?
C1 C6 1.378(2) . ?
C1 C2 1.408(3) . ?
C1 H1 0.9400 . ?
C2 C3 1.386(2) . ?
C3 C4 1.396(2) . ?
C3 H3 0.9400 . ?
C4 C5 1.387(2) . ?
C5 C6 1.406(2) . ?
C5 C9 1.468(2) . ?
C6 H6 0.9400 . ?
C7 C8 1.352(2) . ?
C7 H7 0.9400 . ?
C8 C9 1.465(2) . ?
C8 C10 1.485(2) . ?
C10 C11 1.388(2) . ?
C10 C15 1.400(2) . ?
C11 C12 1.395(2) . ?
C11 H11 0.9400 . ?
C12 C13 1.391(2) . ?
C12 H12 0.9400 . ?
C13 C14 1.401(2) . ?
C14 C15 1.388(2) . ?
C14 C19 1.508(2) . ?
C15 H15 0.9400 . ?
C16 H16A 0.9700 . ?
C16 H16B 0.9700 . ?
C16 H16C 0.9700 . ?
C17 H17A 0.9800 . ?
C17 H17B 0.9800 . ?
C18 H18A 0.9700 . ?
C18 H18B 0.9700 . ?
C18 H18C 0.9700 . ?
C19 C20 1.493(3) . ?
C19 H19A 0.9800 . ?
C19 H19B 0.9800 . ?
C20 C21 1.302(3) . ?
C20 H20 0.9400 . ?
C21 H21A 0.9400 . ?
C21 H21B 0.9400 . ?

loop_
_geom_hbond_atom_site_label_D
_geom_hbond_atom_site_label_H
_geom_hbond_atom_site_label_A
_geom_hbond_distance_DH
_geom_hbond_distance_HA
_geom_hbond_distance_DA
_geom_hbond_angle_DHA
_geom_hbond_site_symmetry_A
_geom_hbond_publ_flag
C3 H3 O5 0.94 2.46 3.005(2) 116.8 . yes
C7 H7 O3 0.94 2.56 3.247(2) 130.6 1_556 yes
C18 H18C O4 0.97 2.54 3.504(3) 174.6 4_455 yes

loop_
_geom_torsion_atom_site_label_1
_geom_torsion_atom_site_label_2
_geom_torsion_atom_site_label_3
_geom_torsion_atom_site_label_4
_geom_torsion
_geom_torsion_site_symmetry_1
_geom_torsion_site_symmetry_2
_geom_torsion_site_symmetry_3
_geom_torsion_site_symmetry_4
_geom_torsion_publ_flag
C17 O1 C2 C3 -12.1(2) . . . . ?
C17 O1 C2 C1 167.23(15) . . . . ?
C6 C1 C2 O1 -178.98(15) . . . . ?
C6 C1 C2 C3 0.4(2) . . . . ?
O1 C2 C3 C4 179.98(15) . . . . ?
C1 C2 C3 C4 0.7(2) . . . . ?
C7 O2 C4 C5 -2.1(2) . . . . ?
C7 O2 C4 C3 179.29(14) . . . . ?
C2 C3 C4 O2 177.62(14) . . . . ?
C2 C3 C4 C5 -1.0(2) . . . . ?
O2 C4 C5 C6 -178.36(14) . . . . ?
C3 C4 C5 C6 0.1(2) . . . . ?
O2 C4 C5 C9 2.5(2) . . . . ?
C3 C4 C5 C9 -179.01(14) . . . . ?
C2 C1 C6 C5 -1.2(3) . . . . ?
C4 C5 C6 C1 1.0(2) . . . . ?
C9 C5 C6 C1 -179.89(15) . . . . ?
C4 O2 C7 C8 0.1(2) . . . . ?
O2 C7 C8 C9 1.4(3) . . . . ?
O2 C7 C8 C10 -176.01(14) . . . . ?
C7 C8 C9 O3 179.98(16) . . . . ?
C10 C8 C9 O3 -2.6(2) . . . . ?
C7 C8 C9 C5 -0.9(2) . . . . ?
C10 C8 C9 C5 176.46(13) . . . . ?
C4 C5 C9 O3 178.16(16) . . . . ?
C6 C5 C9 O3 -0.9(2) . . . . ?
C4 C5 C9 C8 -0.9(2) . . . . ?
C6 C5 C9 C8 179.98(14) . . . . ?
C7 C8 C10 C11 -133.66(18) . . . . ?
C9 C8 C10 C11 49.0(2) . . . . ?
C7 C8 C10 C15 49.0(2) . . . . ?
C9 C8 C10 C15 -128.43(16) . . . . ?
C15 C10 C11 C12 -2.0(3) . . . . ?
C8 C10 C11 C12 -179.39(16) . . . . ?
C10 C11 C12 C13 1.7(3) . . . . ?
C16 O4 C13 C12 2.9(3) . . . . ?
C16 O4 C13 C14 -179.49(18) . . . . ?
C11 C12 C13 O4 178.36(17) . . . . ?
C11 C12 C13 C14 0.9(3) . . . . ?
O4 C13 C14 C15 179.16(16) . . . . ?
C12 C13 C14 C15 -3.2(3) . . . . ?
O4 C13 C14 C19 -3.8(2) . . . . ?
C12 C13 C14 C19 173.86(18) . . . . ?
C13 C14 C15 C10 3.0(3) . . . . ?
C19 C14 C15 C10 -174.09(16) . . . . ?
C11 C10 C15 C14 -0.4(2) . . . . ?
C8 C10 C15 C14 177.05(15) . . . . ?
C18 O5 C17 O1 72.0(2) . . . . ?
C2 O1 C17 O5 73.1(2) . . . . ?
C15 C14 C19 C20 -96.6(2) . . . . ?
C13 C14 C19 C20 86.4(2) . . . . ?
C14 C19 C20 C21 8.9(3) . . . . ?
